data_4122702
loop_
_publ_author_name
'Bian, Zhiguo'
'Marvin, Christopher C.'
'Pettersson, Martin'
'Martin, Stephen F.'

_publ_section_title
;
 Enantioselective Total Syntheses of Citrinadins A and B. Stereochemical
 Revision of Their Assigned Structures.
;
_journal_issue 40
_journal_name_full 'Journal of the American Chemical Society'
_journal_page_first 14184
_journal_paper_doi 10.1021/ja5074646
_journal_volume 136
_journal_year 2014
_chemical_absolute_configuration ad
_chemical_formula_moiety 'C19 H32 N2 O5, C H Cl3'
_chemical_formula_sum 'C20 H33 Cl3 N2 O5'
_chemical_formula_weight 487.83
_chemical_name_systematic
;
 ?
;
_space_group_IT_number 19
_symmetry_cell_setting orthorhombic
_symmetry_space_group_name_Hall 'P 2ac 2ab'
_symmetry_space_group_name_H-M 'P 21 21 21'
_atom_sites_solution_hydrogens geom
_atom_sites_solution_primary direct
_atom_sites_solution_secondary difmap
_audit_creation_method SHELXL-97
_cell_angle_alpha 90.00
_cell_angle_beta 90.00
_cell_angle_gamma 90.00
_cell_formula_units_Z 4
_cell_length_a 6.1992(4)
_cell_length_b 12.3171(9)
_cell_length_c 30.6060(15)
_cell_measurement_reflns_used 3070
_cell_measurement_temperature 153(2)
_cell_measurement_theta_max 27.5
_cell_measurement_theta_min 2.9
_cell_volume 2337.0(3)
_computing_cell_refinement 'Collect software, Nonius B.V. 1998'
_computing_data_collection 'Collect software, Nonius B.V. 1998'
_computing_data_reduction
;
DENZO and Scalepack (Otwinoski and Minor, 1997)
;
_computing_molecular_graphics 'XP SHELXTL/PC, Siemens Analytical'
_computing_structure_refinement 'XL SHELXTL/PC, Siemens Analytical'
_computing_structure_solution
;

SIR97 - Altomare A., Burla M.C., Camalli M., Cascarano G.L., Giacovazzo C., 
Guagliardi A., Moliterni A.G.G., Polidori G.,Spagna R.
;
_diffrn_ambient_temperature 153(2)
_diffrn_measured_fraction_theta_full 0.997
_diffrn_measured_fraction_theta_max 0.997
_diffrn_radiation_monochromator graphite
_diffrn_radiation_source 'fine-focus sealed tube'
_diffrn_radiation_type MoK\a
_diffrn_radiation_wavelength 0.71074
_diffrn_reflns_av_R_equivalents 0.0000
_diffrn_reflns_av_sigmaI/netI 0.0284
_diffrn_reflns_limit_h_max 8
_diffrn_reflns_limit_h_min -8
_diffrn_reflns_limit_k_max 15
_diffrn_reflns_limit_k_min -15
_diffrn_reflns_limit_l_max 39
_diffrn_reflns_limit_l_min -39
_diffrn_reflns_number 5318
_diffrn_reflns_theta_full 27.48
_diffrn_reflns_theta_max 27.48
_diffrn_reflns_theta_min 3.13
_exptl_absorpt_coefficient_mu 0.426
_exptl_absorpt_correction_T_max 1.00
_exptl_absorpt_correction_T_min 0.939
_exptl_absorpt_correction_type multi-scan
_exptl_absorpt_process_details
;
DENZO and Scalepack (Otwinoski and Minor, 1997)
;
_exptl_crystal_colour colorless
_exptl_crystal_density_diffrn 1.387
_exptl_crystal_density_method 'not measured'
_exptl_crystal_description plates
_exptl_crystal_F_000 1032
_exptl_crystal_size_max 0.25
_exptl_crystal_size_mid 0.25
_exptl_crystal_size_min 0.13
_refine_diff_density_max 0.340
_refine_diff_density_min -0.411
_refine_diff_density_rms 0.051
_refine_ls_abs_structure_details 'Flack H D (1983), Acta Cryst. A39, 876-881'
_refine_ls_abs_structure_Flack -0.03(6)
_refine_ls_extinction_method none
_refine_ls_goodness_of_fit_ref 0.968
_refine_ls_hydrogen_treatment mixed
_refine_ls_matrix_type full
_refine_ls_number_parameters 287
_refine_ls_number_reflns 5318
_refine_ls_number_restraints 0
_refine_ls_restrained_S_all 0.968
_refine_ls_R_factor_all 0.0490
_refine_ls_R_factor_gt 0.0386
_refine_ls_shift/su_max 0.001
_refine_ls_shift/su_mean 0.000
_refine_ls_structure_factor_coef Fsqd
_refine_ls_weighting_details 'calc w=1/[\s^2^(Fo^2^)+(0.0586P)^2^+1.0710P] where P=(Fo^2^+2Fc^2^)/3'
_refine_ls_weighting_scheme calc
_refine_ls_wR_factor_gt 0.0940
_refine_ls_wR_factor_ref 0.1023
_reflns_number_gt 4634
_reflns_number_total 5318
_reflns_threshold_expression >2sigma(I)
_cod_data_source_file ja5074646_si_006.cif
_cod_data_source_block shelxl
_cod_depositor_comments
;
The following automatic conversions were performed:

'_symmetry_cell_setting' value 'Orthorhombic' changed to
'orthorhombic' according to
/home/saulius/struct/COD-crude-data--automatic-downloads/rss-feeds/ACS/lib/dictionaries/cif_core.dic
dictionary named 'cif_core.dic' version 2.4.2 from 2011-04-26.

Automatic conversion script
Id: cif_fix_values 2281 2013-09-26 08:29:07Z andrius 

 Adding full bibliography for 4122695--4122702.cif.
;
_cod_original_sg_symbol_H-M P212121
_cod_database_code 4122702

loop_
_symmetry_equiv_pos_as_xyz
'x, y, z'
'-x+1/2, -y, z+1/2'
'-x, y+1/2, -z+1/2'
'x+1/2, -y+1/2, -z'

loop_
_atom_site_label
_atom_site_type_symbol
_atom_site_fract_x
_atom_site_fract_y
_atom_site_fract_z
_atom_site_U_iso_or_equiv
_atom_site_adp_type
_atom_site_occupancy
_atom_site_symmetry_multiplicity
_atom_site_calc_flag
_atom_site_refinement_flags
O1 O 0.6009(2) -0.06268(11) 0.45899(4) 0.0237(3) Uani 1 1 d .
O2 O 0.3144(2) -0.08163(12) 0.50559(4) 0.0244(3) Uani 1 1 d .
O3 O 0.5747(2) 0.09441(12) 0.39320(4) 0.0210(3) Uani 1 1 d .
H3O H 0.635(5) 0.049(3) 0.4075(10) 0.053(9) Uiso 1 1 d .
O4 O 0.3782(2) -0.04368(11) 0.29828(4) 0.0241(3) Uani 1 1 d .
O5 O 0.4776(3) 0.40747(12) 0.28310(5) 0.0323(4) Uani 1 1 d .
H5O H 0.514(5) 0.424(2) 0.2573(10) 0.044(7) Uiso 1 1 d .
N1 N 0.3275(3) 0.13640(12) 0.31066(5) 0.0196(3) Uani 1 1 d .
N2 N 0.0134(3) 0.00333(13) 0.36930(5) 0.0210(3) Uani 1 1 d .
H2N H -0.036(4) 0.068(2) 0.3603(8) 0.035(7) Uiso 1 1 d .
C1 C 0.3065(3) 0.06650(15) 0.45178(6) 0.0188(4) Uani 1 1 d .
C2 C 0.3704(3) -0.05271(16) 0.46150(6) 0.0204(4) Uani 1 1 d .
C3 C 0.6673(4) -0.13495(18) 0.49290(7) 0.0297(5) Uani 1 1 d .
H3A H 0.8175 -0.1202 0.5022 0.036 Uiso 1 1 calc R
H3B H 0.6548 -0.2117 0.4837 0.036 Uiso 1 1 calc R
C4 C 0.5079(4) -0.10799(18) 0.52880(7) 0.0313(5) Uani 1 1 d .
H4A H 0.4853 -0.1710 0.5483 0.038 Uiso 1 1 calc R
H4B H 0.5584 -0.0455 0.5464 0.038 Uiso 1 1 calc R
C5 C 0.2681(3) -0.13392(14) 0.43045(6) 0.0217(4) Uani 1 1 d .
H5A H 0.1092 -0.1309 0.4334 0.026 Uiso 1 1 calc R
H5B H 0.3159 -0.2082 0.4382 0.026 Uiso 1 1 calc R
C6 C 0.3308(3) -0.10934(14) 0.38334(6) 0.0201(4) Uani 1 1 d .
H6A H 0.2666 -0.1645 0.3637 0.024 Uiso 1 1 calc R
H6B H 0.4896 -0.1131 0.3803 0.024 Uiso 1 1 calc R
C7 C 0.2521(3) 0.00375(14) 0.36998(6) 0.0177(4) Uani 1 1 d .
C8 C 0.3327(3) 0.03113(15) 0.32360(6) 0.0188(4) Uani 1 1 d .
C9 C 0.3960(3) 0.16078(17) 0.26533(6) 0.0233(4) Uani 1 1 d .
H9 H 0.3522 0.0974 0.2469 0.028 Uiso 1 1 calc R
C10 C 0.2741(4) 0.25995(16) 0.24789(6) 0.0249(4) Uani 1 1 d .
H10A H 0.3406 0.2822 0.2199 0.030 Uiso 1 1 calc R
H10B H 0.1235 0.2382 0.2416 0.030 Uiso 1 1 calc R
C11 C 0.2701(4) 0.35786(16) 0.27833(6) 0.0271(4) Uani 1 1 d .
H11 H 0.1657 0.4127 0.2668 0.033 Uiso 1 1 calc R
C12 C 0.1993(4) 0.32269(16) 0.32369(6) 0.0244(4) Uani 1 1 d .
H12A H 0.0461 0.3002 0.3227 0.029 Uiso 1 1 calc R
H12B H 0.2108 0.3852 0.3439 0.029 Uiso 1 1 calc R
C13 C 0.3346(3) 0.22920(15) 0.34131(6) 0.0200(4) Uani 1 1 d .
H13 H 0.4875 0.2547 0.3430 0.024 Uiso 1 1 calc R
C14 C 0.2625(3) 0.20081(14) 0.38761(6) 0.0194(4) Uani 1 1 d .
H14A H 0.3157 0.2570 0.4081 0.023 Uiso 1 1 calc R
H14B H 0.1029 0.2008 0.3889 0.023 Uiso 1 1 calc R
C15 C 0.3460(3) 0.09036(15) 0.40197(6) 0.0179(4) Uani 1 1 d .
C16 C 0.4412(4) 0.14407(17) 0.48017(6) 0.0252(4) Uani 1 1 d .
H16A H 0.3907 0.2187 0.4759 0.038 Uiso 1 1 calc R
H16B H 0.5934 0.1389 0.4717 0.038 Uiso 1 1 calc R
H16C H 0.4255 0.1240 0.5110 0.038 Uiso 1 1 calc R
C17 C 0.0685(3) 0.08254(17) 0.46481(6) 0.0224(4) Uani 1 1 d .
H17A H 0.0510 0.0673 0.4960 0.034 Uiso 1 1 calc R
H17B H -0.0224 0.0329 0.4479 0.034 Uiso 1 1 calc R
H17C H 0.0254 0.1576 0.4588 0.034 Uiso 1 1 calc R
C18 C -0.0855(3) -0.07658(19) 0.33982(7) 0.0309(5) Uani 1 1 d .
H18A H -0.0043 -0.0790 0.3124 0.046 Uiso 1 1 calc R
H18B H -0.2351 -0.0556 0.3338 0.046 Uiso 1 1 calc R
H18C H -0.0829 -0.1484 0.3536 0.046 Uiso 1 1 calc R
C19 C 0.6418(4) 0.1703(2) 0.26194(7) 0.0320(5) Uani 1 1 d .
H19A H 0.6914 0.2314 0.2798 0.048 Uiso 1 1 calc R
H19B H 0.6826 0.1826 0.2314 0.048 Uiso 1 1 calc R
H19C H 0.7086 0.1031 0.2724 0.048 Uiso 1 1 calc R
Cl1A Cl 0.92085(12) 0.58346(6) 0.34635(2) 0.05379(19) Uani 1 1 d .
Cl2A Cl 0.72587(13) 0.41464(6) 0.39864(2) 0.05010(18) Uani 1 1 d .
Cl3A Cl 0.50407(17) 0.61783(9) 0.38500(4) 0.0912(3) Uani 1 1 d .
C1A C 0.6767(4) 0.5208(2) 0.36180(8) 0.0392(6) Uani 1 1 d .
H1A H 0.6062 0.4903 0.3351 0.047 Uiso 1 1 calc R

loop_
_atom_site_aniso_label
_atom_site_aniso_U_11
_atom_site_aniso_U_22
_atom_site_aniso_U_33
_atom_site_aniso_U_23
_atom_site_aniso_U_13
_atom_site_aniso_U_12
O1 0.0205(7) 0.0275(7) 0.0232(7) 0.0063(6) 0.0011(5) 0.0042(6)
O2 0.0269(7) 0.0292(7) 0.0170(6) 0.0071(6) 0.0025(5) 0.0025(6)
O3 0.0161(6) 0.0245(7) 0.0223(7) 0.0030(6) 0.0019(5) -0.0002(6)
O4 0.0317(8) 0.0208(6) 0.0198(6) -0.0024(5) 0.0049(6) 0.0022(6)
O5 0.0488(10) 0.0286(7) 0.0194(7) 0.0034(6) 0.0033(7) -0.0138(8)
N1 0.0252(9) 0.0190(7) 0.0147(7) -0.0006(6) 0.0029(6) 0.0001(6)
N2 0.0187(8) 0.0222(8) 0.0220(8) -0.0015(6) 0.0002(7) 0.0004(7)
C1 0.0215(9) 0.0200(9) 0.0148(8) 0.0001(7) -0.0005(7) 0.0006(7)
C2 0.0191(9) 0.0223(9) 0.0198(9) 0.0038(7) 0.0028(7) 0.0000(7)
C3 0.0285(11) 0.0313(11) 0.0294(10) 0.0116(9) -0.0006(9) 0.0058(9)
C4 0.0343(11) 0.0352(11) 0.0244(10) 0.0067(8) -0.0031(9) 0.0045(10)
C5 0.0267(10) 0.0172(8) 0.0213(9) 0.0032(7) 0.0027(8) 0.0012(8)
C6 0.0234(9) 0.0161(8) 0.0207(9) -0.0007(7) 0.0019(8) 0.0002(7)
C7 0.0179(9) 0.0175(8) 0.0179(8) 0.0002(7) 0.0027(7) -0.0003(7)
C8 0.0168(9) 0.0208(8) 0.0187(9) 0.0004(7) 0.0014(7) -0.0006(7)
C9 0.0305(11) 0.0239(9) 0.0156(8) 0.0010(8) 0.0031(8) -0.0020(8)
C10 0.0316(11) 0.0253(9) 0.0179(8) 0.0036(7) -0.0007(8) -0.0011(9)
C11 0.0385(12) 0.0228(9) 0.0202(9) 0.0040(7) -0.0015(9) 0.0014(9)
C12 0.0320(12) 0.0221(9) 0.0192(9) 0.0025(7) 0.0020(8) 0.0028(8)
C13 0.0241(10) 0.0176(8) 0.0183(9) -0.0016(7) 0.0024(7) -0.0010(8)
C14 0.0250(10) 0.0164(8) 0.0169(8) 0.0005(6) 0.0028(8) 0.0019(7)
C15 0.0169(8) 0.0186(8) 0.0183(8) -0.0006(7) 0.0018(7) -0.0002(7)
C16 0.0308(11) 0.0259(10) 0.0190(9) -0.0009(7) -0.0009(8) -0.0036(9)
C17 0.0223(9) 0.0272(10) 0.0177(8) -0.0004(8) 0.0031(7) 0.0020(8)
C18 0.0230(10) 0.0375(11) 0.0321(11) -0.0110(10) -0.0018(9) -0.0055(9)
C19 0.0328(12) 0.0375(12) 0.0256(10) 0.0043(9) 0.0081(9) 0.0024(10)
Cl1A 0.0588(4) 0.0441(4) 0.0585(4) 0.0119(3) -0.0021(3) -0.0011(3)
Cl2A 0.0609(4) 0.0510(4) 0.0384(3) 0.0030(3) -0.0063(3) -0.0120(3)
Cl3A 0.0698(6) 0.0892(7) 0.1146(8) -0.0418(6) -0.0043(6) 0.0412(5)
C1A 0.0409(14) 0.0378(13) 0.0390(13) -0.0100(10) -0.0086(11) 0.0070(11)

loop_
_atom_type_symbol
_atom_type_description
_atom_type_scat_dispersion_real
_atom_type_scat_dispersion_imag
_atom_type_scat_source
C C 0.0033 0.0016 'International Tables Vol C Tables 4.2.6.8 and 6.1.1.4'
H H 0.0000 0.0000 'International Tables Vol C Tables 4.2.6.8 and 6.1.1.4'
N N 0.0061 0.0033 'International Tables Vol C Tables 4.2.6.8 and 6.1.1.4'
O O 0.0106 0.0060 'International Tables Vol C Tables 4.2.6.8 and 6.1.1.4'
Cl Cl 0.1484 0.1585 'International Tables Vol C Tables 4.2.6.8 and 6.1.1.4'

loop_
_geom_angle_atom_site_label_1
_geom_angle_atom_site_label_2
_geom_angle_atom_site_label_3
_geom_angle
C3 O1 C2 107.54(15)
C4 O2 C2 108.63(15)
C15 O3 H3O 109(2)
C11 O5 H5O 104(2)
C8 N1 C13 123.55(15)
C8 N1 C9 117.43(15)
C13 N1 C9 115.39(15)
C18 N2 C7 115.34(16)
C18 N2 H2N 105.2(16)
C7 N2 H2N 110.1(18)
C16 C1 C17 107.11(16)
C16 C1 C2 109.95(16)
C17 C1 C2 108.46(15)
C16 C1 C15 110.31(15)
C17 C1 C15 112.11(15)
C2 C1 C15 108.87(15)
O1 C2 O2 105.61(15)
O1 C2 C5 109.01(16)
O2 C2 C5 108.86(15)
O1 C2 C1 108.98(16)
O2 C2 C1 110.67(15)
C5 C2 C1 113.41(15)
O1 C3 C4 101.68(16)
O1 C3 H3A 111.4
C4 C3 H3A 111.4
O1 C3 H3B 111.4
C4 C3 H3B 111.4
H3A C3 H3B 109.3
O2 C4 C3 103.69(16)
O2 C4 H4A 111.0
C3 C4 H4A 111.0
O2 C4 H4B 111.0
C3 C4 H4B 111.0
H4A C4 H4B 109.0
C2 C5 C6 110.77(15)
C2 C5 H5A 109.5
C6 C5 H5A 109.5
C2 C5 H5B 109.5
C6 C5 H5B 109.5
H5A C5 H5B 108.1
C5 C6 C7 110.62(15)
C5 C6 H6A 109.5
C7 C6 H6A 109.5
C5 C6 H6B 109.5
C7 C6 H6B 109.5
H6A C6 H6B 108.1
N2 C7 C6 108.60(15)
N2 C7 C8 108.17(16)
C6 C7 C8 109.98(15)
N2 C7 C15 112.58(15)
C6 C7 C15 109.59(15)
C8 C7 C15 107.89(15)
O4 C8 N1 122.33(17)
O4 C8 C7 119.19(16)
N1 C8 C7 118.06(16)
N1 C9 C19 111.34(17)
N1 C9 C10 110.27(16)
C19 C9 C10 113.94(18)
N1 C9 H9 107.0
C19 C9 H9 107.0
C10 C9 H9 107.0
C11 C10 C9 115.21(16)
C11 C10 H10A 108.5
C9 C10 H10A 108.5
C11 C10 H10B 108.5
C9 C10 H10B 108.5
H10A C10 H10B 107.5
O5 C11 C12 106.74(17)
O5 C11 C10 112.66(18)
C12 C11 C10 109.73(16)
O5 C11 H11 109.2
C12 C11 H11 109.2
C10 C11 H11 109.2
C11 C12 C13 112.34(17)
C11 C12 H12A 109.1
C13 C12 H12A 109.1
C11 C12 H12B 109.1
C13 C12 H12B 109.1
H12A C12 H12B 107.9
N1 C13 C12 110.08(15)
N1 C13 C14 113.77(15)
C12 C13 C14 109.90(15)
N1 C13 H13 107.6
C12 C13 H13 107.6
C14 C13 H13 107.6
C15 C14 C13 111.92(15)
C15 C14 H14A 109.2
C13 C14 H14A 109.2
C15 C14 H14B 109.2
C13 C14 H14B 109.2
H14A C14 H14B 107.9
O3 C15 C14 104.47(15)
O3 C15 C7 105.85(14)
C14 C15 C7 107.65(15)
O3 C15 C1 109.89(14)
C14 C15 C1 113.23(15)
C7 C15 C1 115.00(15)
C1 C16 H16A 109.5
C1 C16 H16B 109.5
H16A C16 H16B 109.5
C1 C16 H16C 109.5
H16A C16 H16C 109.5
H16B C16 H16C 109.5
C1 C17 H17A 109.5
C1 C17 H17B 109.5
H17A C17 H17B 109.5
C1 C17 H17C 109.5
H17A C17 H17C 109.5
H17B C17 H17C 109.5
N2 C18 H18A 109.5
N2 C18 H18B 109.5
H18A C18 H18B 109.5
N2 C18 H18C 109.5
H18A C18 H18C 109.5
H18B C18 H18C 109.5
C9 C19 H19A 109.5
C9 C19 H19B 109.5
H19A C19 H19B 109.5
C9 C19 H19C 109.5
H19A C19 H19C 109.5
H19B C19 H19C 109.5
Cl2A C1A Cl3A 110.73(15)
Cl2A C1A Cl1A 110.45(14)
Cl3A C1A Cl1A 109.53(14)
Cl2A C1A H1A 108.7
Cl3A C1A H1A 108.7
Cl1A C1A H1A 108.7

loop_
_geom_bond_atom_site_label_1
_geom_bond_atom_site_label_2
_geom_bond_distance
O1 C3 1.428(2)
O1 C2 1.436(2)
O2 C4 1.431(3)
O2 C2 1.438(2)
O3 C15 1.443(2)
O3 H3O 0.80(3)
O4 C8 1.237(2)
O5 C11 1.432(3)
O5 H5O 0.84(3)
N1 C8 1.356(2)
N1 C13 1.479(2)
N1 C9 1.481(2)
N2 C18 1.469(3)
N2 C7 1.480(3)
N2 H2N 0.89(3)
C1 C16 1.538(3)
C1 C17 1.541(3)
C1 C2 1.550(3)
C1 C15 1.572(2)
C2 C5 1.518(3)
C3 C4 1.514(3)
C3 H3A 0.9900
C3 H3B 0.9900
C4 H4A 0.9900
C4 H4B 0.9900
C5 C6 1.524(2)
C5 H5A 0.9900
C5 H5B 0.9900
C6 C7 1.532(3)
C6 H6A 0.9900
C6 H6B 0.9900
C7 C8 1.542(2)
C7 C15 1.561(3)
C9 C19 1.532(3)
C9 C10 1.532(3)
C9 H9 1.0000
C10 C11 1.524(3)
C10 H10A 0.9900
C10 H10B 0.9900
C11 C12 1.519(3)
C11 H11 1.0000
C12 C13 1.523(3)
C12 H12A 0.9900
C12 H12B 0.9900
C13 C14 1.527(2)
C13 H13 1.0000
C14 C15 1.521(2)
C14 H14A 0.9900
C14 H14B 0.9900
C16 H16A 0.9800
C16 H16B 0.9800
C16 H16C 0.9800
C17 H17A 0.9800
C17 H17B 0.9800
C17 H17C 0.9800
C18 H18A 0.9800
C18 H18B 0.9800
C18 H18C 0.9800
C19 H19A 0.9800
C19 H19B 0.9800
C19 H19C 0.9800
Cl1A C1A 1.763(3)
Cl2A C1A 1.754(3)
Cl3A C1A 1.754(3)
C1A H1A 1.0000

loop_
_geom_hbond_atom_site_label_D
_geom_hbond_atom_site_label_H
_geom_hbond_atom_site_label_A
_geom_hbond_distance_DH
_geom_hbond_distance_HA
_geom_hbond_distance_DA
_geom_hbond_angle_DHA
_geom_hbond_site_symmetry_A
O3 H3O O1 0.80(3) 2.10(3) 2.7974(19) 145(3) .
O5 H5O O4 0.84(3) 1.87(3) 2.714(2) 174(3) 3_655
C1A H1A O5 1.00 2.05 3.045(3) 172 .

loop_
_geom_torsion_atom_site_label_1
_geom_torsion_atom_site_label_2
_geom_torsion_atom_site_label_3
_geom_torsion_atom_site_label_4
_geom_torsion
C3 O1 C2 O2 22.6(2)
C3 O1 C2 C5 -94.23(18)
C3 O1 C2 C1 141.51(16)
C4 O2 C2 O1 0.1(2)
C4 O2 C2 C5 117.04(18)
C4 O2 C2 C1 -117.67(17)
C16 C1 C2 O1 -50.3(2)
C17 C1 C2 O1 -167.10(14)
C15 C1 C2 O1 70.67(18)
C16 C1 C2 O2 65.4(2)
C17 C1 C2 O2 -51.39(19)
C15 C1 C2 O2 -173.62(14)
C16 C1 C2 C5 -171.90(16)
C17 C1 C2 C5 71.28(19)
C15 C1 C2 C5 -50.9(2)
C2 O1 C3 C4 -34.7(2)
C2 O2 C4 C3 -21.0(2)
O1 C3 C4 O2 33.7(2)
O1 C2 C5 C6 -62.9(2)
O2 C2 C5 C6 -177.61(15)
C1 C2 C5 C6 58.7(2)
C2 C5 C6 C7 -61.0(2)
C18 N2 C7 C6 -58.4(2)
C18 N2 C7 C8 60.9(2)
C18 N2 C7 C15 -179.94(16)
C5 C6 C7 N2 -66.41(19)
C5 C6 C7 C8 175.40(16)
C5 C6 C7 C15 57.0(2)
C13 N1 C8 O4 -162.29(19)
C9 N1 C8 O4 -4.8(3)
C13 N1 C8 C7 25.3(3)
C9 N1 C8 C7 -177.26(17)
N2 C7 C8 O4 -94.5(2)
C6 C7 C8 O4 24.0(2)
C15 C7 C8 O4 143.48(18)
N2 C7 C8 N1 78.2(2)
C6 C7 C8 N1 -163.32(17)
C15 C7 C8 N1 -43.8(2)
C8 N1 C9 C19 -83.2(2)
C13 N1 C9 C19 76.1(2)
C8 N1 C9 C10 149.31(18)
C13 N1 C9 C10 -51.4(2)
N1 C9 C10 C11 48.3(2)
C19 C9 C10 C11 -77.7(2)
C9 C10 C11 O5 68.7(2)
C9 C10 C11 C12 -50.0(3)
O5 C11 C12 C13 -69.0(2)
C10 C11 C12 C13 53.4(2)
C8 N1 C13 C12 -146.08(19)
C9 N1 C13 C12 56.0(2)
C8 N1 C13 C14 -22.2(3)
C9 N1 C13 C14 179.88(17)
C11 C12 C13 N1 -56.4(2)
C11 C12 C13 C14 177.56(17)
N1 C13 C14 C15 40.2(2)
C12 C13 C14 C15 164.16(16)
C13 C14 C15 O3 51.30(19)
C13 C14 C15 C7 -60.9(2)
C13 C14 C15 C1 170.84(16)
N2 C7 C15 O3 -169.91(15)
C6 C7 C15 O3 69.11(19)
C8 C7 C15 O3 -50.62(19)
N2 C7 C15 C14 -58.63(19)
C6 C7 C15 C14 -179.62(15)
C8 C7 C15 C14 60.65(18)
N2 C7 C15 C1 68.6(2)
C6 C7 C15 C1 -52.4(2)
C8 C7 C15 C1 -172.12(15)
C16 C1 C15 O3 49.9(2)
C17 C1 C15 O3 169.20(15)
C2 C1 C15 O3 -70.80(19)
C16 C1 C15 C14 -66.5(2)
C17 C1 C15 C14 52.8(2)
C2 C1 C15 C14 172.81(15)
C16 C1 C15 C7 169.21(16)
C17 C1 C15 C7 -71.5(2)
C2 C1 C15 C7 48.5(2)
